data_4022476
loop_
_publ_author_name
'David Reg\'as'
'Mar\'ia M. Afonso'
'Mat\'ias L. Rodr\'iguez'
'J. Antonio Palenzuela'

_publ_section_title
;
 Synthesis of Octahydroquinolines through the Lewis Acid
 Catalyzed Reaction of Vinyl Allenes and Imines
;
_journal_name_full 'Journal of Organic Chemistry'
_journal_page_first 7845
_journal_page_last 7852
_journal_paper_doi 10.1021/jo034480z
_journal_volume 68
_journal_year 2003
_chemical_formula_sum 'C26 H31 N'
_chemical_formula_weight 357.52
_chemical_name_systematic
; 
 1-Benzyl-3-isopropylidene-4-methyl-2-phenyl-
1,2,3,5,6,7,8,8a-octahydroquinoline 
;
_space_group_IT_number 19
_symmetry_space_group_name_Hall 'P 2ac 2ab'
_symmetry_space_group_name_H-M 'P 21 21 21'
_atom_sites_solution_hydrogens geom
_atom_sites_solution_primary direct
_atom_sites_solution_secondary difmap
_audit_creation_method SHELXL-97
_cell_angle_alpha 90.00
_cell_angle_beta 90.00
_cell_angle_gamma 90.00
_cell_formula_units_Z 4
_cell_length_a 7.553(1)
_cell_length_b 9.066(1)
_cell_length_c 31.076(2)
_cell_measurement_temperature 293(2)
_cell_volume 2127.9(4)
_computing_structure_refinement 'SHELXL-97 (Sheldrick, 1997)'
_computing_structure_solution SIR97
_diffrn_ambient_temperature 293(2)
_diffrn_measured_fraction_theta_full 0.951
_diffrn_measured_fraction_theta_max 0.951
_diffrn_radiation_monochromator graphite
_diffrn_radiation_source 'fine-focus sealed tube'
_diffrn_radiation_type MoK\a
_diffrn_radiation_wavelength 0.71073
_diffrn_reflns_av_R_equivalents 0.0000
_diffrn_reflns_av_sigmaI/netI 0.0264
_diffrn_reflns_limit_h_max 9
_diffrn_reflns_limit_h_min 0
_diffrn_reflns_limit_k_max 12
_diffrn_reflns_limit_k_min 0
_diffrn_reflns_limit_l_max 41
_diffrn_reflns_limit_l_min 0
_diffrn_reflns_number 2973
_diffrn_reflns_theta_full 28.60
_diffrn_reflns_theta_max 28.60
_diffrn_reflns_theta_min 2.34
_exptl_absorpt_coefficient_mu 0.064
_exptl_absorpt_correction_type none
_exptl_crystal_colour colourless
_exptl_crystal_density_diffrn 1.116
_exptl_crystal_density_method 'not measured'
_exptl_crystal_description prismatic
_exptl_crystal_F_000 776
_exptl_crystal_size_max 0.35
_exptl_crystal_size_mid 0.25
_exptl_crystal_size_min 0.20
_refine_diff_density_max 0.194
_refine_diff_density_min -0.139
_refine_diff_density_rms 0.028
_refine_ls_abs_structure_details 'Flack H D (1983), Acta Cryst. A39, 876-881'
_refine_ls_abs_structure_Flack 0
_refine_ls_extinction_method none
_refine_ls_goodness_of_fit_ref 1.093
_refine_ls_hydrogen_treatment mixed
_refine_ls_matrix_type full
_refine_ls_number_parameters 257
_refine_ls_number_reflns 2973
_refine_ls_number_restraints 0
_refine_ls_restrained_S_all 1.093
_refine_ls_R_factor_all 0.0635
_refine_ls_R_factor_gt 0.0553
_refine_ls_shift/su_max 0.150
_refine_ls_shift/su_mean 0.031
_refine_ls_structure_factor_coef Fsqd
_refine_ls_weighting_details 'calc w=1/[\s^2^(Fo^2^)+(0.0780P)^2^+0.2853P] where P=(Fo^2^+2Fc^2^)/3'
_refine_ls_weighting_scheme calc
_refine_ls_wR_factor_gt 0.1410
_refine_ls_wR_factor_ref 0.1477
_reflns_number_gt 2673
_reflns_number_total 2973
_reflns_threshold_expression >4sigma(I)
_cod_data_source_file jo034480zsi20030813_074541.cif
_cod_data_source_block togno1
_cod_database_code 4022476

loop_
_symmetry_equiv_pos_as_xyz
'x, y, z'
'-x+1/2, -y, z+1/2'
'x+1/2, -y+1/2, -z'
'-x, y+1/2, -z+1/2'

loop_
_atom_site_label
_atom_site_type_symbol
_atom_site_fract_x
_atom_site_fract_y
_atom_site_fract_z
_atom_site_U_iso_or_equiv
_atom_site_adp_type
_atom_site_occupancy
_atom_site_symmetry_multiplicity
_atom_site_calc_flag
_atom_site_refinement_flags
N1 N 0.4777(2) 0.5084(2) 0.12899(5) 0.0405(4) Uani 1 1 d .
C2 C 0.6589(3) 0.4762(2) 0.11312(6) 0.0352(4) Uani 1 1 d .
H2 H 0.643(3) 0.399(3) 0.0918(7) 0.037(6) Uiso 1 1 d .
C3 C 0.7700(3) 0.4120(2) 0.14886(7) 0.0390(5) Uani 1 1 d .
C4 C 0.7728(3) 0.5075(3) 0.18767(7) 0.0442(5) Uani 1 1 d .
C4A C 0.6361(3) 0.5977(3) 0.19547(7) 0.0454(5) Uani 1 1 d .
C5 C 0.6293(5) 0.7024(3) 0.23343(9) 0.0663(8) Uani 1 1 d .
H5A H 0.5384 0.6696 0.2533 0.080 Uiso 1 1 calc R
H5B H 0.7419 0.6995 0.2484 0.080 Uiso 1 1 calc R
C6 C 0.5910(7) 0.8574(4) 0.22012(11) 0.0931(13) Uani 1 1 d .
H6A H 0.6891 0.8950 0.2032 0.112 Uiso 1 1 calc R
H6B H 0.5791 0.9189 0.2455 0.112 Uiso 1 1 calc R
C7 C 0.4239(8) 0.8655(4) 0.19405(11) 0.1079(17) Uani 1 1 d .
H7A H 0.4046 0.9663 0.1848 0.129 Uiso 1 1 calc R
H7B H 0.3242 0.8363 0.2118 0.129 Uiso 1 1 calc R
C8 C 0.4343(6) 0.7641(3) 0.15440(9) 0.0813(11) Uani 1 1 d .
H8A H 0.3226 0.7674 0.1390 0.098 Uiso 1 1 calc R
H8B H 0.5262 0.7996 0.1352 0.098 Uiso 1 1 calc R
C8A C 0.4747(3) 0.6047(3) 0.16735(7) 0.0454(5) Uani 1 1 d .
H8A H 0.378(3) 0.576(3) 0.1847(8) 0.046(7) Uiso 1 1 d .
C9 C 0.3761(3) 0.3723(3) 0.13529(8) 0.0516(6) Uani 1 1 d .
H9A H 0.2652 0.3959 0.1495 0.062 Uiso 1 1 calc R
H9B H 0.4421 0.3069 0.1541 0.062 Uiso 1 1 calc R
C10 C 0.3373(3) 0.2934(3) 0.09367(8) 0.0439(5) Uani 1 1 d .
C11 C 0.3691(3) 0.1440(3) 0.08869(10) 0.0585(7) Uani 1 1 d .
H11 H 0.4214 0.0912 0.1110 0.070 Uiso 1 1 calc R
C12 C 0.3241(4) 0.0720(3) 0.05087(12) 0.0737(9) Uani 1 1 d .
H12 H 0.3458 -0.0285 0.0481 0.088 Uiso 1 1 calc R
C13 C 0.2486(5) 0.1474(4) 0.01782(11) 0.0772(9) Uani 1 1 d .
H13 H 0.2180 0.0985 -0.0074 0.093 Uiso 1 1 calc R
C14 C 0.2177(4) 0.2948(4) 0.02175(10) 0.0691(8) Uani 1 1 d .
H14 H 0.1678 0.3467 -0.0010 0.083 Uiso 1 1 calc R
C15 C 0.2602(3) 0.3674(3) 0.05939(8) 0.0537(6) Uani 1 1 d .
H15 H 0.2368 0.4677 0.0618 0.064 Uiso 1 1 calc R
C16 C 0.7382(3) 0.6091(2) 0.09025(6) 0.0361(4) Uani 1 1 d .
C17 C 0.9065(3) 0.6602(3) 0.09861(9) 0.0535(6) Uani 1 1 d .
H17 H 0.9747 0.6144 0.1197 0.064 Uiso 1 1 calc R
C18 C 0.9761(4) 0.7796(4) 0.07599(10) 0.0696(8) Uani 1 1 d .
H18 H 1.0892 0.8136 0.0824 0.084 Uiso 1 1 calc R
C19 C 0.8792(4) 0.8470(3) 0.04440(9) 0.0611(7) Uani 1 1 d .
H19 H 0.9256 0.9272 0.0295 0.073 Uiso 1 1 calc R
C20 C 0.7138(4) 0.7956(3) 0.03492(8) 0.0567(7) Uani 1 1 d .
H20 H 0.6485 0.8395 0.0130 0.068 Uiso 1 1 calc R
C21 C 0.6422(3) 0.6778(3) 0.05786(7) 0.0485(5) Uani 1 1 d .
H21 H 0.5288 0.6447 0.0514 0.058 Uiso 1 1 calc R
C22 C 0.8440(3) 0.2775(3) 0.14587(8) 0.0472(5) Uani 1 1 d .
C23 C 0.9233(5) 0.1945(4) 0.18327(11) 0.0786(10) Uani 1 1 d .
H23A H 1.0501 0.1965 0.1812 0.118 Uiso 1 1 calc R
H23B H 0.8829 0.0941 0.1827 0.118 Uiso 1 1 calc R
H23C H 0.8872 0.2400 0.2098 0.118 Uiso 1 1 calc R
C24 C 0.8525(4) 0.1913(3) 0.10422(11) 0.0668(8) Uani 1 1 d .
H24A H 0.7650 0.1145 0.1047 0.100 Uiso 1 1 calc R
H24B H 0.9680 0.1484 0.1011 0.100 Uiso 1 1 calc R
H24C H 0.8298 0.2563 0.0805 0.100 Uiso 1 1 calc R
C25 C 0.9427(4) 0.5160(4) 0.21432(9) 0.0761(9) Uani 1 1 d .
H25A H 0.9779 0.6172 0.2173 0.114 Uiso 1 1 calc R
H25B H 1.0348 0.4618 0.2001 0.114 Uiso 1 1 calc R
H25C H 0.9219 0.4743 0.2423 0.114 Uiso 1 1 calc R

loop_
_atom_site_aniso_label
_atom_site_aniso_U_11
_atom_site_aniso_U_22
_atom_site_aniso_U_33
_atom_site_aniso_U_23
_atom_site_aniso_U_13
_atom_site_aniso_U_12
N1 0.0402(9) 0.0471(10) 0.0343(9) -0.0026(8) 0.0020(7) -0.0080(8)
C2 0.0400(10) 0.0370(10) 0.0286(9) -0.0035(8) 0.0007(8) -0.0046(9)
C3 0.0403(10) 0.0437(11) 0.0331(10) 0.0024(8) 0.0013(9) -0.0070(10)
C4 0.0478(11) 0.0542(12) 0.0307(9) -0.0009(9) -0.0033(9) -0.0076(11)
C4A 0.0573(13) 0.0454(12) 0.0334(10) -0.0049(9) 0.0021(10) -0.0108(11)
C5 0.0810(19) 0.0710(17) 0.0469(14) -0.0218(13) 0.0004(14) -0.0032(17)
C6 0.158(4) 0.0585(17) 0.063(2) -0.0199(15) 0.024(2) -0.020(2)
C7 0.203(5) 0.0631(18) 0.0574(19) -0.0074(16) 0.018(3) 0.051(3)
C8 0.125(3) 0.0691(18) 0.0496(16) -0.0085(13) 0.0016(18) 0.041(2)
C8A 0.0490(12) 0.0521(12) 0.0351(11) -0.0010(10) 0.0084(10) -0.0027(11)
C9 0.0498(13) 0.0630(15) 0.0420(12) 0.0056(11) 0.0020(10) -0.0207(12)
C10 0.0343(10) 0.0472(12) 0.0502(13) 0.0043(10) 0.0001(9) -0.0126(10)
C11 0.0470(13) 0.0488(13) 0.0795(19) 0.0088(13) 0.0026(13) -0.0085(11)
C12 0.0667(17) 0.0514(15) 0.103(3) -0.0177(17) 0.0256(18) -0.0181(14)
C13 0.082(2) 0.087(2) 0.0624(18) -0.0222(17) 0.0091(17) -0.0366(19)
C14 0.0694(18) 0.085(2) 0.0528(15) 0.0045(14) -0.0130(14) -0.0185(17)
C15 0.0496(13) 0.0528(13) 0.0588(15) 0.0027(11) -0.0096(12) -0.0055(11)
C16 0.0427(10) 0.0372(10) 0.0284(9) -0.0014(8) 0.0059(8) -0.0010(9)
C17 0.0446(12) 0.0619(15) 0.0541(14) 0.0160(12) -0.0026(11) -0.0110(12)
C18 0.0578(16) 0.0748(18) 0.076(2) 0.0189(16) 0.0049(14) -0.0229(15)
C19 0.0773(19) 0.0518(14) 0.0542(15) 0.0108(11) 0.0176(13) -0.0120(14)
C20 0.0748(17) 0.0522(13) 0.0432(13) 0.0120(11) 0.0028(12) 0.0028(14)
C21 0.0539(13) 0.0529(13) 0.0386(11) 0.0059(10) -0.0030(10) -0.0067(12)
C22 0.0442(11) 0.0431(11) 0.0542(14) 0.0079(10) -0.0003(10) -0.0031(11)
C23 0.077(2) 0.0666(18) 0.092(2) 0.0365(17) -0.0098(18) 0.0069(17)
C24 0.0538(14) 0.0550(15) 0.092(2) -0.0223(15) -0.0003(15) 0.0062(13)
C25 0.0629(16) 0.113(3) 0.0526(16) -0.0144(17) -0.0184(14) -0.0031(18)

loop_
_atom_type_symbol
_atom_type_description
_atom_type_scat_dispersion_real
_atom_type_scat_dispersion_imag
_atom_type_scat_source
C C 0.0033 0.0000 'International Tables Vol C Tables 4.2.6.8 and 6.1.1.4'
H H 0.0000 0.0000 'International Tables Vol C Tables 4.2.6.8 and 6.1.1.4'
N N 0.0061 0.0000 'International Tables Vol C Tables 4.2.6.8 and 6.1.1.4'

loop_
_geom_angle_atom_site_label_1
_geom_angle_atom_site_label_2
_geom_angle_atom_site_label_3
_geom_angle
C9 N1 C8A 112.43(17)
C9 N1 C2 111.18(18)
C8A N1 C2 113.48(17)
N1 C2 C3 110.14(16)
N1 C2 C16 111.26(18)
C3 C2 C16 115.51(18)
N1 C2 H2 104.5(13)
C3 C2 H2 107.3(13)
C16 C2 H2 107.4(13)
C22 C3 C4 125.4(2)
C22 C3 C2 122.0(2)
C4 C3 C2 112.35(18)
C4A C4 C3 119.5(2)
C4A C4 C25 121.2(2)
C3 C4 C25 118.7(2)
C4 C4A C8A 123.15(19)
C4 C4A C5 123.3(2)
C8A C4A C5 113.5(2)
C6 C5 C4A 112.4(2)
C6 C5 H5A 109.1
C4A C5 H5A 109.1
C6 C5 H5B 109.1
C4A C5 H5B 109.1
H5A C5 H5B 107.9
C5 C6 C7 111.0(3)
C5 C6 H6A 109.5
C7 C6 H6A 109.5
C5 C6 H6B 109.4
C7 C6 H6B 109.4
H6A C6 H6B 108.0
C6 C7 C8 111.1(3)
C6 C7 H7A 109.4
C8 C7 H7A 109.4
C6 C7 H7B 109.4
C8 C7 H7B 109.4
H7A C7 H7B 108.0
C8A C8 C7 111.3(2)
C8A C8 H8A 109.4
C7 C8 H8A 109.3
C8A C8 H8B 109.4
C7 C8 H8B 109.4
H8A C8 H8B 108.0
N1 C8A C4A 115.59(19)
N1 C8A C8 110.41(19)
C4A C8A C8 110.8(2)
N1 C8A H8A 107.9(16)
C4A C8A H8A 106.7(15)
C8 C8A H8A 104.8(16)
N1 C9 C10 112.75(18)
N1 C9 H9A 109.0
C10 C9 H9A 109.0
N1 C9 H9B 109.0
C10 C9 H9B 109.0
H9A C9 H9B 107.8
C11 C10 C15 117.4(2)
C11 C10 C9 121.8(2)
C15 C10 C9 120.8(2)
C10 C11 C12 120.8(3)
C10 C11 H11 119.6
C12 C11 H11 119.6
C13 C12 C11 120.5(3)
C13 C12 H12 119.8
C11 C12 H12 119.8
C12 C13 C14 119.8(3)
C12 C13 H13 120.1
C14 C13 H13 120.1
C13 C14 C15 120.3(3)
C13 C14 H14 119.9
C15 C14 H14 119.9
C14 C15 C10 121.2(3)
C14 C15 H15 119.4
C10 C15 H15 119.4
C17 C16 C21 117.9(2)
C17 C16 C2 122.8(2)
C21 C16 C2 119.3(2)
C16 C17 C18 120.9(3)
C16 C17 H17 119.5
C18 C17 H17 119.5
C19 C18 C17 120.5(3)
C19 C18 H18 119.8
C17 C18 H18 119.8
C20 C19 C18 119.4(2)
C20 C19 H19 120.3
C18 C19 H19 120.3
C19 C20 C21 120.4(3)
C19 C20 H20 119.8
C21 C20 H20 119.8
C16 C21 C20 120.8(2)
C16 C21 H21 119.6
C20 C21 H21 119.6
C3 C22 C23 124.4(2)
C3 C22 C24 123.0(2)
C23 C22 C24 112.6(2)
C22 C23 H23A 109.5
C22 C23 H23B 109.5
H23A C23 H23B 109.5
C22 C23 H23C 109.5
H23A C23 H23C 109.5
H23B C23 H23C 109.5
C22 C24 H24A 109.5
C22 C24 H24B 109.5
H24A C24 H24B 109.5
C22 C24 H24C 109.5
H24A C24 H24C 109.5
H24B C24 H24C 109.5
C4 C25 H25A 109.5
C4 C25 H25B 109.5
H25A C25 H25B 109.5
C4 C25 H25C 109.5
H25A C25 H25C 109.5
H25B C25 H25C 109.5

loop_
_geom_bond_atom_site_label_1
_geom_bond_atom_site_label_2
_geom_bond_distance
N1 C9 1.467(3)
N1 C8A 1.478(3)
N1 C2 1.484(3)
C2 C3 1.509(3)
C2 C16 1.521(3)
C2 H2 0.97(2)
C3 C22 1.344(3)
C3 C4 1.485(3)
C4 C4A 1.339(3)
C4 C25 1.529(3)
C4A C8A 1.501(3)
C4A C5 1.515(3)
C5 C6 1.494(5)
C5 H5A 0.9700
C5 H5B 0.9700
C6 C7 1.501(7)
C6 H6A 0.9700
C6 H6B 0.9700
C7 C8 1.539(4)
C7 H7A 0.9700
C7 H7B 0.9700
C8 C8A 1.531(4)
C8 H8A 0.9700
C8 H8B 0.9700
C8A H8A 0.95(3)
C9 C10 1.507(3)
C9 H9A 0.9700
C9 H9B 0.9700
C10 C11 1.384(4)
C10 C15 1.387(3)
C11 C12 1.387(4)
C11 H11 0.9300
C12 C13 1.359(5)
C12 H12 0.9300
C13 C14 1.361(5)
C13 H13 0.9300
C14 C15 1.380(4)
C14 H14 0.9300
C15 H15 0.9300
C16 C17 1.378(3)
C16 C21 1.388(3)
C17 C18 1.393(4)
C17 H17 0.9300
C18 C19 1.369(4)
C18 H18 0.9300
C19 C20 1.366(4)
C19 H19 0.9300
C20 C21 1.393(3)
C20 H20 0.9300
C21 H21 0.9300
C22 C23 1.509(4)
C22 C24 1.513(4)
C23 H23A 0.9600
C23 H23B 0.9600
C23 H23C 0.9600
C24 H24A 0.9600
C24 H24B 0.9600
C24 H24C 0.9600
C25 H25A 0.9600
C25 H25B 0.9600
C25 H25C 0.9600

loop_
_geom_torsion_atom_site_label_1
_geom_torsion_atom_site_label_2
_geom_torsion_atom_site_label_3
_geom_torsion_atom_site_label_4
_geom_torsion
C9 N1 C2 C3 -72.9(2)
C8A N1 C2 C3 55.0(2)
C9 N1 C2 C16 157.64(17)
C8A N1 C2 C16 -74.4(2)
N1 C2 C3 C22 120.4(2)
C16 C2 C3 C22 -112.6(2)
N1 C2 C3 C4 -54.6(2)
C16 C2 C3 C4 72.5(2)
C22 C3 C4 C4A -148.0(2)
C2 C3 C4 C4A 26.8(3)
C22 C3 C4 C25 40.4(3)
C2 C3 C4 C25 -144.9(2)
C3 C4 C4A C8A 1.8(3)
C25 C4 C4A C8A 173.3(2)
C3 C4 C4A C5 -178.1(2)
C25 C4 C4A C5 -6.7(4)
C4 C4A C5 C6 127.0(3)
C8A C4A C5 C6 -53.0(4)
C4A C5 C6 C7 54.8(4)
C5 C6 C7 C8 -56.7(4)
C6 C7 C8 C8A 56.0(5)
C9 N1 C8A C4A 100.1(2)
C2 N1 C8A C4A -27.1(3)
C9 N1 C8A C8 -133.1(3)
C2 N1 C8A C8 99.6(3)
C4 C4A C8A N1 -2.0(3)
C5 C4A C8A N1 177.9(2)
C4 C4A C8A C8 -128.6(3)
C5 C4A C8A C8 51.4(3)
C7 C8 C8A N1 178.0(3)
C7 C8 C8A C4A -52.7(4)
C8A N1 C9 C10 164.7(2)
C2 N1 C9 C10 -66.8(2)
N1 C9 C10 C11 131.0(2)
N1 C9 C10 C15 -52.0(3)
C15 C10 C11 C12 -0.4(4)
C9 C10 C11 C12 176.7(2)
C10 C11 C12 C13 0.4(4)
C11 C12 C13 C14 0.4(5)
C12 C13 C14 C15 -1.0(5)
C13 C14 C15 C10 1.0(5)
C11 C10 C15 C14 -0.2(4)
C9 C10 C15 C14 -177.4(2)
N1 C2 C16 C17 132.2(2)
C3 C2 C16 C17 5.6(3)
N1 C2 C16 C21 -51.5(2)
C3 C2 C16 C21 -178.02(19)
C21 C16 C17 C18 1.6(4)
C2 C16 C17 C18 178.0(2)
C16 C17 C18 C19 -1.1(5)
C17 C18 C19 C20 -0.5(5)
C18 C19 C20 C21 1.6(4)
C17 C16 C21 C20 -0.6(3)
C2 C16 C21 C20 -177.1(2)
C19 C20 C21 C16 -1.0(4)
C4 C3 C22 C23 7.7(4)
C2 C3 C22 C23 -166.7(2)
C4 C3 C22 C24 -173.9(2)
C2 C3 C22 C24 11.8(3)

loop_
_cod_related_entry_id
_cod_related_entry_database
_cod_related_entry_code
1 ChemSpider 9264770
